data_4310787
loop_
_publ_author_name
'Seong-Ju Hwang'
'Ratnasabapathy G. Iyer'
'Pantelis N. Trikalitis'
'Andrew G. Ogden'
'Mercouri G. Kanatzidis'

_publ_section_title
;
 Cooling of Melts: Kinetic Stabilization and Polymorphic Transitions in
 the KInSnSe4 System
;
_journal_name_full 'Inorganic Chemistry'
_journal_page_first 2237
_journal_page_last 2239
_journal_paper_doi 10.1021/ic0351545
_journal_volume 43
_journal_year 2004
_chemical_formula_sum 'In K Se4 Sn'
_chemical_formula_weight 1107.68
_chemical_name_systematic
; 
 ? 
;
_space_group_IT_number 14
_symmetry_cell_setting monoclinic
_symmetry_space_group_name_Hall '-P 2ybc'
_symmetry_space_group_name_H-M 'P 1 21/c 1'
_atom_sites_solution_hydrogens geom
_atom_sites_solution_primary direct
_atom_sites_solution_secondary difmap
_audit_creation_method SHELXL-97
_cell_angle_alpha 90.00
_cell_angle_beta 98.149(6)
_cell_angle_gamma 90.00
_cell_formula_units_Z 17
_cell_length_a 7.773(3)
_cell_length_b 12.457(4)
_cell_length_c 18.658(7)
_cell_measurement_temperature 293(2)
_cell_volume 1788.4(11)
_computing_structure_refinement 'SHELXL-97 (Sheldrick, 1997)'
_computing_structure_solution 'SHELXS-97 (Sheldrick, 1990)'
_diffrn_ambient_temperature 293(2)
_diffrn_measured_fraction_theta_full 0.969
_diffrn_measured_fraction_theta_max 0.969
_diffrn_radiation_monochromator graphite
_diffrn_radiation_source 'fine-focus sealed tube'
_diffrn_radiation_type MoK\a
_diffrn_radiation_wavelength 0.71073
_diffrn_reflns_av_R_equivalents 0.0854
_diffrn_reflns_av_sigmaI/netI 0.0557
_diffrn_reflns_limit_h_max 10
_diffrn_reflns_limit_h_min -10
_diffrn_reflns_limit_k_max 16
_diffrn_reflns_limit_k_min -16
_diffrn_reflns_limit_l_max 24
_diffrn_reflns_limit_l_min -24
_diffrn_reflns_number 17307
_diffrn_reflns_theta_full 28.02
_diffrn_reflns_theta_max 28.02
_diffrn_reflns_theta_min 1.97
_exptl_absorpt_coefficient_mu 22.023
_exptl_crystal_density_diffrn 4.371
_exptl_crystal_density_method 'not measured'
_exptl_crystal_F_000 2032
_refine_diff_density_max 2.144
_refine_diff_density_min -1.652
_refine_diff_density_rms 0.349
_refine_ls_extinction_method none
_refine_ls_goodness_of_fit_ref 1.026
_refine_ls_hydrogen_treatment mixed
_refine_ls_matrix_type full
_refine_ls_number_parameters 127
_refine_ls_number_reflns 4198
_refine_ls_number_restraints 0
_refine_ls_restrained_S_all 1.026
_refine_ls_R_factor_all 0.0731
_refine_ls_R_factor_gt 0.0470
_refine_ls_shift/su_max 0.021
_refine_ls_shift/su_mean 0.003
_refine_ls_structure_factor_coef Fsqd
_refine_ls_weighting_details 'calc w=1/[\s^2^(Fo^2^)+(0.0823P)^2^+0.0000P] where P=(Fo^2^+2Fc^2^)/3'
_refine_ls_weighting_scheme calc
_refine_ls_wR_factor_gt 0.1246
_refine_ls_wR_factor_ref 0.1399
_reflns_number_gt 3028
_reflns_number_total 4198
_reflns_threshold_expression >2sigma(I)
_cod_data_source_file ic0351545si20040128_104358_2.cif
_cod_data_source_block b-KinSnSe4
_cod_original_cell_volume 1788.3(11)
_cod_database_code 4310787

loop_
_symmetry_equiv_pos_as_xyz
'x, y, z'
'-x, y+1/2, -z+1/2'
'-x, -y, -z'
'x, -y-1/2, z-1/2'

loop_
_atom_site_label
_atom_site_type_symbol
_atom_site_fract_x
_atom_site_fract_y
_atom_site_fract_z
_atom_site_U_iso_or_equiv
_atom_site_adp_type
_atom_site_occupancy
_atom_site_symmetry_multiplicity
_atom_site_calc_flag
_atom_site_refinement_flags
_atom_site_disorder_assembly
_atom_site_disorder_group
Sn1 Sn 0.24255(9) 0.29672(6) 0.32548(4) 0.02950(19) Uani 1 1 d . . .
Sn2 Sn 0.20088(10) 0.32856(6) -0.01539(4) 0.0313(2) Uani 1 1 d . . .
In1 In -0.03912(8) 0.24800(6) 0.14258(4) 0.02764(19) Uani 1 1 d . . .
In2 In 0.47029(8) 0.24767(6) 0.15960(4) 0.02712(19) Uani 1 1 d . . .
Se1 Se 0.21591(12) 0.11892(9) 0.15496(6) 0.0317(3) Uani 1 1 d . . .
Se2 Se 0.71134(13) 0.11587(9) 0.14324(6) 0.0326(3) Uani 1 1 d . . .
Se3 Se 0.44697(14) 0.40609(10) 0.07165(6) 0.0376(3) Uani 1 1 d . . .
Se4 Se -0.09759(14) 0.35360(11) 0.02193(6) 0.0388(3) Uani 1 1 d . . .
Se5 Se 0.53484(14) 0.33537(11) 0.28644(6) 0.0412(3) Uani 1 1 d . . .
Se6 Se -0.00877(15) 0.38351(10) 0.24674(6) 0.0401(3) Uani 1 1 d . . .
Se7 Se 0.2504(2) 0.36881(10) 0.45457(6) 0.0468(3) Uani 1 1 d . . .
Se8 Se 0.19972(17) 0.10019(10) 0.35665(6) 0.0396(3) Uani 1 1 d . . .
K1 K -0.2609(7) 0.0995(4) -0.0445(2) 0.1046(16) Uani 1 1 d . . .
K2 K 0.2575(5) 0.5757(3) 0.17535(19) 0.0782(11) Uani 1 1 d . . .

loop_
_atom_site_aniso_label
_atom_site_aniso_U_11
_atom_site_aniso_U_22
_atom_site_aniso_U_33
_atom_site_aniso_U_23
_atom_site_aniso_U_13
_atom_site_aniso_U_12
Sn1 0.0372(4) 0.0315(4) 0.0203(3) 0.0024(3) 0.0062(3) -0.0002(3)
Sn2 0.0461(4) 0.0294(4) 0.0191(3) 0.0006(3) 0.0069(3) 0.0015(3)
In1 0.0268(3) 0.0323(4) 0.0242(4) 0.0007(3) 0.0050(3) -0.0019(3)
In2 0.0263(3) 0.0313(4) 0.0241(4) 0.0020(3) 0.0046(3) 0.0027(3)
Se1 0.0287(5) 0.0276(6) 0.0393(6) -0.0004(4) 0.0065(4) 0.0006(4)
Se2 0.0304(5) 0.0250(6) 0.0434(6) -0.0007(5) 0.0085(4) 0.0008(4)
Se3 0.0439(6) 0.0332(7) 0.0347(6) 0.0062(5) 0.0022(5) -0.0066(5)
Se4 0.0427(6) 0.0428(7) 0.0320(6) 0.0112(5) 0.0087(5) 0.0075(5)
Se5 0.0364(6) 0.0585(9) 0.0294(6) -0.0123(5) 0.0071(4) -0.0115(6)
Se6 0.0449(6) 0.0351(7) 0.0379(6) -0.0082(5) -0.0020(5) 0.0112(5)
Se7 0.0932(10) 0.0245(6) 0.0244(6) -0.0039(4) 0.0142(6) -0.0074(6)
Se8 0.0688(8) 0.0249(6) 0.0246(5) -0.0055(4) 0.0051(5) -0.0013(6)
K1 0.184(5) 0.060(3) 0.061(2) 0.008(2) -0.015(3) 0.000(3)
K2 0.106(3) 0.073(3) 0.058(2) -0.0217(19) 0.0212(19) -0.013(2)

loop_
_atom_type_symbol
_atom_type_description
_atom_type_scat_dispersion_real
_atom_type_scat_dispersion_imag
_atom_type_scat_source
K K 0.2009 0.2494 'International Tables Vol C Tables 4.2.6.8 and 6.1.1.4'
Se Se -0.0929 2.2259 'International Tables Vol C Tables 4.2.6.8 and 6.1.1.4'
In In -0.7276 1.3100 'International Tables Vol C Tables 4.2.6.8 and 6.1.1.4'
Sn Sn -0.6537 1.4246 'International Tables Vol C Tables 4.2.6.8 and 6.1.1.4'

loop_
_geom_angle_atom_site_label_1
_geom_angle_atom_site_label_2
_geom_angle_atom_site_label_3
_geom_angle
_geom_angle_site_symmetry_1
_geom_angle_site_symmetry_3
_geom_angle_publ_flag
Se6 Sn1 Se5 113.89(5) . . ?
Se6 Sn1 Se8 115.48(5) . . ?
Se5 Sn1 Se8 113.60(5) . . ?
Se6 Sn1 Se7 108.13(5) . . ?
Se5 Sn1 Se7 107.54(5) . . ?
Se8 Sn1 Se7 96.23(4) . . ?
Se3 Sn2 Se4 114.62(5) . . ?
Se3 Sn2 Se8 111.86(5) . 4_565 ?
Se4 Sn2 Se8 109.46(5) . 4_565 ?
Se3 Sn2 Se7 112.63(5) . 4_565 ?
Se4 Sn2 Se7 110.48(5) . 4_565 ?
Se8 Sn2 Se7 96.31(5) 4_565 4_565 ?
Se1 In1 Se2 100.12(5) . 1_455 ?
Se1 In1 Se6 111.23(5) . . ?
Se2 In1 Se6 114.27(5) 1_455 . ?
Se1 In1 Se4 116.06(4) . . ?
Se2 In1 Se4 107.01(5) 1_455 . ?
Se6 In1 Se4 108.10(6) . . ?
Se1 In1 K1 91.16(8) . . ?
Se2 In1 K1 58.98(8) 1_455 . ?
Se6 In1 K1 157.61(8) . . ?
Se4 In1 K1 59.30(7) . . ?
Se1 In2 Se2 99.88(5) . . ?
Se1 In2 Se3 118.81(5) . . ?
Se2 In2 Se3 114.08(5) . . ?
Se1 In2 Se5 110.29(4) . . ?
Se2 In2 Se5 109.36(5) . . ?
Se3 In2 Se5 104.35(6) . . ?
Se1 In2 K2 90.69(7) . 2_645 ?
Se2 In2 K2 55.96(6) . 2_645 ?
Se3 In2 K2 150.49(7) . 2_645 ?
Se5 In2 K2 61.32(7) . 2_645 ?
In1 Se1 In2 101.38(5) . . ?
In1 Se1 K1 125.99(9) . 3 ?
In2 Se1 K1 111.92(10) . 3 ?
In2 Se2 In1 99.09(5) . 1_655 ?
In2 Se2 K2 85.71(7) . 2_645 ?
In1 Se2 K2 98.82(8) 1_655 2_645 ?
In2 Se2 K1 107.75(9) . 1_655 ?
In1 Se2 K1 83.07(9) 1_655 1_655 ?
K2 Se2 K1 166.02(11) 2_645 1_655 ?
Sn2 Se3 In2 95.51(5) . . ?
Sn2 Se3 K2 104.99(8) . . ?
In2 Se3 K2 96.51(9) . . ?
Sn2 Se4 In1 96.98(4) . . ?
Sn2 Se4 K1 95.15(10) . . ?
In1 Se4 K1 82.04(8) . . ?
Sn2 Se4 K2 87.08(7) . 3_565 ?
In1 Se4 K2 161.42(8) . 3_565 ?
K1 Se4 K2 79.53(9) . 3_565 ?
Sn1 Se5 In2 96.74(4) . . ?
Sn1 Se5 K1 95.63(11) . 4_666 ?
In2 Se5 K1 161.21(10) . 4_666 ?
Sn1 Se5 K2 99.55(8) . 2_645 ?
In2 Se5 K2 80.05(7) . 2_645 ?
K1 Se5 K2 83.99(11) 4_666 2_645 ?
Sn1 Se6 In1 98.06(5) . . ?
Sn1 Se6 K2 93.63(8) . . ?
In1 Se6 K2 98.97(7) . . ?
Sn2 Se7 Sn1 83.40(4) 4_566 . ?
Sn2 Se7 K1 135.46(9) 4_566 2 ?
Sn1 Se7 K1 140.65(9) . 2 ?
Sn2 Se7 K1 106.18(8) 4_566 4_666 ?
Sn1 Se7 K1 86.07(7) . 4_666 ?
K1 Se7 K1 87.43(13) 2 4_666 ?
Sn2 Se8 Sn1 84.03(4) 4_566 . ?
Sn2 Se8 K2 93.35(7) 4_566 2_545 ?
Sn1 Se8 K2 101.84(8) . 2_545 ?
Se7 K1 Se5 130.21(14) 2_545 4_465 ?
Se7 K1 Se1 67.88(9) 2_545 3 ?
Se5 K1 Se1 73.17(9) 4_465 3 ?
Se7 K1 Se2 63.34(8) 2_545 1_455 ?
Se5 K1 Se2 144.26(18) 4_465 1_455 ?
Se1 K1 Se2 131.21(13) 3 1_455 ?
Se7 K1 Se4 127.57(13) 2_545 . ?
Se5 K1 Se4 101.88(11) 4_465 . ?
Se1 K1 Se4 147.55(18) 3 . ?
Se2 K1 Se4 70.97(8) 1_455 . ?
Se7 K1 Se7 92.57(13) 2_545 4_465 ?
Se5 K1 Se7 68.89(10) 4_465 4_465 ?
Se1 K1 Se7 105.26(12) 3 4_465 ?
Se2 K1 Se7 78.37(11) 1_455 4_465 ?
Se4 K1 Se7 102.39(13) . 4_465 ?
Se7 K1 In1 89.02(9) 2_545 . ?
Se5 K1 In1 139.51(13) 4_465 . ?
Se1 K1 In1 142.60(14) 3 . ?
Se2 K1 In1 37.95(5) 1_455 . ?
Se4 K1 In1 38.66(5) . . ?
Se7 K1 In1 104.75(12) 4_465 . ?
Se7 K1 K2 178.01(18) 2_545 3_565 ?
Se5 K1 K2 49.98(7) 4_465 3_565 ?
Se1 K1 K2 110.93(12) 3 3_565 ?
Se2 K1 K2 117.80(12) 1_455 3_565 ?
Se4 K1 K2 52.57(8) . 3_565 ?
Se7 K1 K2 89.29(10) 4_465 3_565 ?
In1 K1 K2 91.20(10) . 3_565 ?
Se7 K1 K1 54.87(9) 2_545 3 ?
Se5 K1 K1 133.99(19) 4_465 3 ?
Se1 K1 K1 69.60(12) 3 3 ?
Se2 K1 K1 81.70(11) 1_455 3 ?
Se4 K1 K1 95.48(15) . 3 ?
Se7 K1 K1 147.05(17) 4_465 3 ?
In1 K1 K1 73.06(10) . 3 ?
K2 K1 K1 123.35(18) 3_565 3 ?
Se7 K1 K1 50.42(8) 2_545 3_455 ?
Se5 K1 K1 98.97(15) 4_465 3_455 ?
Se1 K1 K1 87.14(13) 3 3_455 ?
Se2 K1 K1 62.81(10) 1_455 3_455 ?
Se4 K1 K1 125.11(17) . 3_455 ?
Se7 K1 K1 42.15(9) 4_465 3_455 ?
In1 K1 K1 100.65(13) . 3_455 ?
K2 K1 K1 131.44(18) 3_565 3_455 ?
K1 K1 K1 105.12(16) 3 3_455 ?
Se3 K2 Se2 134.00(14) . 2_655 ?
Se3 K2 Se8 118.15(11) . 2 ?
Se2 K2 Se8 94.80(9) 2_655 2 ?
Se3 K2 Se6 96.84(11) . . ?
Se2 K2 Se6 71.82(8) 2_655 . ?
Se8 K2 Se6 59.67(7) 2 . ?
Se3 K2 Se5 117.08(11) . 2_655 ?
Se2 K2 Se5 72.95(7) 2_655 2_655 ?
Se8 K2 Se5 111.34(12) 2 2_655 ?
Se6 K2 Se5 142.44(10) . 2_655 ?
Se3 K2 Se4 72.41(7) . 3_565 ?
Se2 K2 Se4 153.45(13) 2_655 3_565 ?
Se8 K2 Se4 68.59(8) 2 3_565 ?
Se6 K2 Se4 112.99(10) . 3_565 ?
Se5 K2 Se4 93.36(10) 2_655 3_565 ?
Se3 K2 In2 122.93(12) . 2_655 ?
Se2 K2 In2 38.33(4) 2_655 2_655 ?
Se8 K2 In2 118.89(10) 2 2_655 ?
Se6 K2 In2 109.77(9) . 2_655 ?
Se5 K2 In2 38.63(4) 2_655 2_655 ?
Se4 K2 In2 131.96(12) 3_565 2_655 ?
Se3 K2 K1 101.94(11) . 3_565 ?
Se2 K2 K1 112.56(12) 2_655 3_565 ?
Se8 K2 K1 85.29(11) 2 3_565 ?
Se6 K2 K1 144.91(14) . 3_565 ?
Se5 K2 K1 46.03(8) 2_655 3_565 ?
Se4 K2 K1 47.90(7) 3_565 3_565 ?
In2 K2 K1 84.27(10) 2_655 3_565 ?

loop_
_geom_bond_atom_site_label_1
_geom_bond_atom_site_label_2
_geom_bond_distance
_geom_bond_site_symmetry_2
_geom_bond_publ_flag
Sn1 Se6 2.5158(14) . ?
Sn1 Se5 2.5284(15) . ?
Sn1 Se8 2.5490(17) . ?
Sn1 Se7 2.5631(15) . ?
Sn2 Se3 2.5196(14) . ?
Sn2 Se4 2.5341(15) . ?
Sn2 Se8 2.5460(15) 4_565 ?
Sn2 Se7 2.5629(17) 4_565 ?
In1 Se1 2.5374(14) . ?
In1 Se2 2.5452(14) 1_455 ?
In1 Se6 2.5598(15) . ?
In1 Se4 2.5912(15) . ?
In1 K1 4.108(4) . ?
In2 Se1 2.5378(14) . ?
In2 Se2 2.5419(14) . ?
In2 Se3 2.5565(15) . ?
In2 Se5 2.5902(15) . ?
In2 K2 4.087(4) 2_645 ?
Se1 K1 3.460(5) 3 ?
Se2 In1 2.5453(14) 1_655 ?
Se2 K2 3.396(4) 2_645 ?
Se2 K1 3.547(5) 1_655 ?
Se3 K2 3.344(4) . ?
Se4 K1 3.567(5) . ?
Se4 K2 3.817(4) 3_565 ?
Se5 K1 3.421(4) 4_666 ?
Se5 K2 3.640(4) 2_645 ?
Se6 K2 3.545(4) . ?
Se7 Sn2 2.5629(17) 4_566 ?
Se7 K1 3.323(5) 2 ?
Se7 K1 3.817(6) 4_666 ?
Se8 Sn2 2.5460(15) 4_566 ?
Se8 K2 3.532(4) 2_545 ?
K1 Se7 3.323(5) 2_545 ?
K1 Se5 3.421(4) 4_465 ?
K1 Se1 3.460(5) 3 ?
K1 Se2 3.547(5) 1_455 ?
K1 Se7 3.817(6) 4_465 ?
K1 K2 4.727(6) 3_565 ?
K1 K1 4.842(10) 3 ?
K1 K1 4.947(11) 3_455 ?
K2 Se2 3.396(4) 2_655 ?
K2 Se8 3.532(4) 2 ?
K2 Se5 3.640(4) 2_655 ?
K2 Se4 3.817(4) 3_565 ?
K2 In2 4.087(4) 2_655 ?
K2 K1 4.727(6) 3_565 ?
